data_7716108
loop_
_publ_author_name
'Bourne, Connor'
'Dong, Huanhuan'
'McKain, Katharine'
'Mayer, Lena C.'
'McKay, Aidan P.'
'Cordes, David B.'
'Slawin, Alexandra M. Z.'
'Stasch, Andreas'

_publ_section_title
;
 Alkyl backbone variations in common &#x3b2;-diketiminate ligands and
 applications to <i>N</i>-heterocyclic silylene chemistry.
;
_journal_issue 23
_journal_name_full 'Dalton transactions (Cambridge, England : 2003)'
_journal_page_first 9887
_journal_page_last 9895
_journal_paper_doi 10.1039/d4dt01298d
_journal_volume 53
_journal_year 2024
_chemical_formula_moiety 'C31 H45 Br N2 Si'
_chemical_formula_sum 'C31 H45 Br N2 Si'
_chemical_formula_weight 553.69
_space_group_crystal_system monoclinic
_space_group_IT_number 14
_space_group_name_Hall '-P 2yn'
_space_group_name_H-M_alt 'P 1 21/n 1'
_atom_sites_solution_hydrogens geom
_atom_sites_solution_primary dual
_audit_creation_date 2023-11-30
_audit_creation_method
;
Olex2 1.5
(compiled 2023.08.24 svn.re1ec1418 for OlexSys, GUI svn.r6817)
;
_audit_update_record
;
2024-04-30 deposited with the CCDC.	2024-05-21 downloaded from the CCDC.
;
_cell_angle_alpha 90
_cell_angle_beta 107.1595(13)
_cell_angle_gamma 90
_cell_formula_units_Z 4
_cell_length_a 9.96708(12)
_cell_length_b 22.4804(2)
_cell_length_c 13.98249(18)
_cell_measurement_reflns_used 37406
_cell_measurement_temperature 173
_cell_measurement_theta_max 66.2810
_cell_measurement_theta_min 1.9680
_cell_volume 2993.51(6)
_computing_cell_refinement 'CrysAlisPro 1.171.42.82a (Rigaku OD, 2023)'
_computing_data_collection 'CrysAlisPro 1.171.42.82a (Rigaku OD, 2023)'
_computing_data_reduction 'CrysAlisPro 1.171.42.82a (Rigaku OD, 2023)'
_computing_molecular_graphics 'Olex2 1.5 (Dolomanov et al., 2009)'
_computing_publication_material 'Olex2 1.5 (Dolomanov et al., 2009)'
_computing_structure_refinement 'SHELXL 2019/3 (Sheldrick, 2015)'
_computing_structure_solution 'SHELXT 2018/2 (Sheldrick, 2018)'
_diffrn_ambient_temperature 173
_diffrn_detector 'hybrid photon counting detector'
_diffrn_detector_area_resol_mean 5.8140
_diffrn_detector_type 'Dectris PILATUS P100K'
_diffrn_measured_fraction_theta_full 0.989
_diffrn_measured_fraction_theta_max 0.989
_diffrn_measurement_details
;
List of Runs (angles in degrees, time in seconds):

  # Type    Start    End  Width  t~exp~   \w     \q     \k     \f   Frames
#--------------------------------------------------------------------------
  1  \w    -20.00  35.00   1.00    1.00    --    0.00  77.00 -30.00   55
  2  \w    -20.00  35.00   1.00    1.00    --    0.00  77.00  30.00   55
  3  \w    -12.00  89.00   1.00    1.00    --    0.00  57.00 120.00  101
  4  \w    -15.00  35.00   1.00    1.00    --    5.00  77.00 -90.00   50
  5  \w    -78.00   9.00   1.00    1.00    --    5.00 -37.00 -30.00   87
  6  \w   -141.00 -25.00   1.00    1.00    --  -57.40 -57.00 -60.00  116
  7  \w   -141.00 -88.00   1.00    1.00    --  -57.40 -77.00-120.00   53
  8  \w   -141.00 -88.00   1.00    1.00    --  -57.40 -77.00   0.00   53
  9  \w    -70.00  32.00   1.00    1.00    --  -57.40  57.00  60.00  102
 10  \w    -78.00  32.00   1.00    1.00    --  -57.40  77.00-150.00  110
 11  \w    -72.00   6.00   1.00    1.00    --  -83.30  19.00-150.00   78
 12  \w   -101.00   6.00   1.00    1.00    --  -83.30  77.00  90.00  107
 13  \w   -101.00   6.00   1.00    1.00    --  -83.30  77.00 -60.00  107
 14  \w   -101.00   6.00   1.00    1.00    --  -83.30  77.00 -60.00  107
 15  \w    -97.00 -20.00   1.00    1.00    -- -109.20  82.00  -7.16   77
 16  \w    -98.00 -20.00   1.00    1.00    -- -109.20  79.00-103.76   78
 17  \w   -193.00 -96.00   1.00    1.00    -- -109.20 -45.00 -65.08   97
 18  \w   -193.00 -73.00   1.00    1.00    -- -109.20 -67.00-166.00  120
 19  \w    -94.00 -20.00   1.00    1.00    -- -109.20  13.00 -61.51   74
 20  \w    -97.00 -20.00   1.00    1.00    -- -109.20   6.00 -75.08   77
 21  \w   -193.00 -77.00   1.00    1.00    -- -109.20 -57.00  20.52  116
 22  \w   -193.00-105.00   1.00    1.00    -- -109.20 -37.00 -30.00   88
 23  \w   -122.00 -20.00   1.00    1.00    -- -109.20  58.00  17.73  102
 24  \w    -97.00 -20.00   1.00    1.00    -- -109.20  82.00  63.79   77
 25  \w    -97.00 -20.00   1.00    1.00    -- -109.20  82.00 176.77   77
 26  \w   -100.00 -20.00   1.00    1.00    -- -109.20  21.00-137.67   80
 27  \w   -193.00 -94.00   1.00    1.00    -- -109.20 -46.00 -38.66   99
 28  \w   -125.00 -20.00   1.00    1.00    -- -109.20  64.00 -64.00  105
 29  \w    -98.00 -20.00   1.00    1.00    -- -109.20  81.00 -32.84   78
 30  \w    -97.00 -20.00   1.00    1.00    -- -109.20  82.00 161.46   77
 31  \w   -101.00 -20.00   1.00    1.00    -- -109.20  77.00  30.00   81
 32  \w    -97.00 -20.00   1.00    1.00    -- -109.20  82.00  44.52   77
 33  \w   -193.00-105.00   1.00    1.00    -- -109.20 -37.00 -90.00   88
 34  \w    -98.00 -20.00   1.00    1.00    -- -109.20  80.00 -59.69   78
 35  \w   -101.00 -20.00   1.00    1.00    -- -109.20  77.00-120.00   81
 36  \w   -122.00 -20.00   1.00    1.00    -- -109.20  57.00 -30.00  102
 37  \w   -101.00 -20.00   1.00    1.00    -- -109.20  77.00 120.00   81
 38  \w   -142.00 -80.00   1.00    1.00    -- -109.20 -60.00 -12.97   62
 39  \w   -192.00-161.00   1.00    1.00    -- -109.20 -19.00-120.00   31
 40  \w   -112.00 -86.00   1.00    1.00    -- -109.20  66.00  76.69   26
 41  \w   -146.00 -92.00   1.00    1.00    -- -109.20 -49.00  -7.81   54
 42  \w   -193.00-160.00   1.00    1.00    -- -109.20 -60.00 -12.97   33
 43  \w    -77.00 -52.00   1.00    1.00    -- -109.20   5.00  79.83   25
 44  \w   -193.00-132.00   1.00    1.00    -- -109.20 -63.00 107.59   61
 45  \w   -170.00-144.00   1.00    1.00    -- -109.20 -59.00   0.80   26
 46  \w   -103.00 -78.00   1.00    1.00    -- -109.20 -59.00   0.80   25
 47  \w    -91.00 -40.00   1.00    1.00    -- -109.20  82.00  86.83   51
 48  \w    -87.00 -55.00   1.00    1.00    -- -109.20  61.00-169.75   32
 49  \w    -96.00 -53.00   1.00    1.00    -- -109.20  82.00-165.65   43
;
_diffrn_measurement_device 'AFC12: Kappa 4 circle'
_diffrn_measurement_device_type 'Rigaku XtaLAB P100K'
_diffrn_measurement_method 'shutterless scans'
_diffrn_measurement_specimen_support Loop
_diffrn_orient_matrix_type 'CrysAlisPro convention (1999,Acta A55,543-557)'
_diffrn_orient_matrix_UB_11 -0.1093396000
_diffrn_orient_matrix_UB_12 0.0384387000
_diffrn_orient_matrix_UB_13 0.0296577000
_diffrn_orient_matrix_UB_21 -0.0760123000
_diffrn_orient_matrix_UB_22 -0.0567081000
_diffrn_orient_matrix_UB_23 0.0177569000
_diffrn_orient_matrix_UB_31 0.0918285000
_diffrn_orient_matrix_UB_32 -0.0012574000
_diffrn_orient_matrix_UB_33 0.1100467000
_diffrn_radiation_monochromator 'Rigaku Osmic Confocal Optical System'
_diffrn_radiation_probe x-ray
_diffrn_radiation_type 'Cu K\a'
_diffrn_radiation_wavelength 1.54184
_diffrn_reflns_av_R_equivalents 0.0182
_diffrn_reflns_av_unetI/netI 0.0087
_diffrn_reflns_Laue_measured_fraction_full 0.989
_diffrn_reflns_Laue_measured_fraction_max 0.989
_diffrn_reflns_limit_h_max 11
_diffrn_reflns_limit_h_min -11
_diffrn_reflns_limit_k_max 25
_diffrn_reflns_limit_k_min -26
_diffrn_reflns_limit_l_max 16
_diffrn_reflns_limit_l_min -16
_diffrn_reflns_number 52040
_diffrn_reflns_point_group_measured_fraction_full 0.989
_diffrn_reflns_point_group_measured_fraction_max 0.989
_diffrn_reflns_theta_full 66.776
_diffrn_reflns_theta_max 66.776
_diffrn_reflns_theta_min 3.849
_diffrn_source 'Rotating Anode'
_diffrn_source_type 'Rigaku MM-007HF'
_exptl_absorpt_coefficient_mu 2.396
_exptl_absorpt_correction_T_max 1.00000
_exptl_absorpt_correction_T_min 0.75363
_exptl_absorpt_correction_type multi-scan
_exptl_absorpt_process_details
;
CrysAlisPro 1.171.42.82a (Rigaku Oxford Diffraction, 2023)
Empirical absorption correction using spherical harmonics,
implemented in SCALE3 ABSPACK scaling algorithm.
;
_exptl_crystal_colour orange
_exptl_crystal_colour_primary orange
_exptl_crystal_density_diffrn 1.229
_exptl_crystal_description prism
_exptl_crystal_F_000 1176
_exptl_crystal_size_max 0.6
_exptl_crystal_size_mid 0.24
_exptl_crystal_size_min 0.2
_refine_diff_density_max 0.365
_refine_diff_density_min -0.374
_refine_diff_density_rms 0.062
_refine_ls_extinction_method none
_refine_ls_goodness_of_fit_ref 1.090
_refine_ls_hydrogen_treatment constr
_refine_ls_matrix_type full
_refine_ls_number_parameters 336
_refine_ls_number_reflns 5256
_refine_ls_number_restraints 0
_refine_ls_restrained_S_all 1.090
_refine_ls_R_factor_all 0.0285
_refine_ls_R_factor_gt 0.0282
_refine_ls_shift/su_max 0.001
_refine_ls_shift/su_mean 0.000
_refine_ls_structure_factor_coef Fsqd
_refine_ls_weighting_details 'w=1/[\s^2^(Fo^2^)+(0.0349P)^2^+1.5820P] where P=(Fo^2^+2Fc^2^)/3'
_refine_ls_weighting_scheme calc
_refine_ls_wR_factor_gt 0.0756
_refine_ls_wR_factor_ref 0.0758
_reflns_Friedel_coverage 0.000
_reflns_number_gt 5171
_reflns_number_total 5256
_reflns_threshold_expression 'I > 2\s(I)'
_cod_data_source_file d4dt01298d2.cif
_cod_data_source_block cbas69
_cod_depositor_comments
;
The following automatic conversions were performed:

data item '_diffrn_radiation_probe' value 'X-ray' was changed to
'x-ray' in accordance with the
/home/data/users/saulius/crontab/automatic-downloads/rss-feeds/RSC/lib/dictionaries/cif_core.dic
dictionary named 'cif_core.dic' version 2.4.2 last updated on
2011-04-26.

Automatic conversion script
Id: cif_fix_values 8170 2020-07-09 18:12:32Z antanas 

 Adding full bibliography for 7716105--7716116.cif.
;
_cod_database_code 7716108
_shelx_shelxl_version_number 2019/3
_shelx_space_group_comment
;
The symmetry employed for this shelxl refinement is uniquely defined
by the following loop, which should always be used as a source of
symmetry information in preference to the above space-group names.
They are only intended as comments.
;
_shelx_estimated_absorpt_t_max 0.646
_shelx_estimated_absorpt_t_min 0.327
_olex2_refinement_description
;
1. Fixed Uiso
 At 1.2 times of:
  All C(H) groups, All C(H,H) groups
 At 1.5 times of:
  All C(H,H,H) groups
2. Others
 Sof(Br1A)=1-FVAR(1)
 Sof(Br1)=FVAR(1)
3.a Ternary CH refined with riding coordinates:
 C12(H12), C15(H15), C28(H28), C31(H31)
3.b Secondary CH2 refined with riding coordinates:
 C18(H18A,H18B), C20(H20A,H20B)
3.c Aromatic/amide H refined with riding coordinates:
 C3(H3), C8(H8), C9(H9), C10(H10), C24(H24), C25(H25), C26(H26)
3.d Idealised Me refined as rotating group:
 C13(H13A,H13B,H13C), C14(H14A,H14B,H14C), C16(H16A,H16B,H16C), C17(H17A,H17B,
 H17C), C19(H19A,H19B,H19C), C21(H21A,H21B,H21C), C29(H29A,H29B,H29C), C30(H30A,
 H30B,H30C), C32(H32A,H32B,H32C), C33(H33A,H33B,H33C)
;

loop_
_space_group_symop_operation_xyz
'x, y, z'
'-x+1/2, y+1/2, -z+1/2'
'-x, -y, -z'
'x-1/2, -y-1/2, z-1/2'

loop_
_atom_site_label
_atom_site_type_symbol
_atom_site_fract_x
_atom_site_fract_y
_atom_site_fract_z
_atom_site_U_iso_or_equiv
_atom_site_adp_type
_atom_site_occupancy
_atom_site_site_symmetry_order
_atom_site_calc_flag
_atom_site_refinement_flags_posn
_atom_site_refinement_flags_adp
_atom_site_refinement_flags_occupancy
_atom_site_disorder_assembly
_atom_site_disorder_group
Br1 Br 0.1175(3) 0.25295(10) 0.5489(3) 0.0360(4) Uani 0.69(3) 1 d . . P A 1
Br1A Br 0.1093(7) 0.2537(3) 0.5359(9) 0.0463(11) Uani 0.31(3) 1 d . . P A 2
Si1 Si 0.28571(4) 0.25176(2) 0.45597(3) 0.02063(10) Uani 1 1 d . . . . .
N1 N 0.39871(12) 0.19244(5) 0.52779(8) 0.0189(2) Uani 1 1 d . . . . .
N5 N 0.39412(12) 0.31350(5) 0.52866(8) 0.0186(2) Uani 1 1 d . . . . .
C2 C 0.47308(14) 0.19768(6) 0.62523(10) 0.0208(3) Uani 1 1 d . . . . .
C3 C 0.50690(17) 0.25283(6) 0.66955(11) 0.0245(3) Uani 1 1 d . . . . .
H3 H 0.548050 0.253733 0.740082 0.029 Uiso 1 1 calc R U . . .
C4 C 0.48565(15) 0.30741(6) 0.61930(10) 0.0226(3) Uani 1 1 d . . . . .
C6 C 0.40262(15) 0.13679(6) 0.47496(10) 0.0216(3) Uani 1 1 d . . . . .
C7 C 0.30420(16) 0.09164(6) 0.47187(11) 0.0257(3) Uani 1 1 d . . . . .
C8 C 0.31289(19) 0.03959(7) 0.41922(12) 0.0347(4) Uani 1 1 d . . . . .
H8 H 0.246445 0.008722 0.415527 0.042 Uiso 1 1 calc R U . . .
C9 C 0.4155(2) 0.03212(7) 0.37271(13) 0.0372(4) Uani 1 1 d . . . . .
H9 H 0.420218 -0.003828 0.338140 0.045 Uiso 1 1 calc R U . . .
C10 C 0.51161(18) 0.07687(7) 0.37624(12) 0.0333(4) Uani 1 1 d . . . . .
H10 H 0.582201 0.071270 0.343931 0.040 Uiso 1 1 calc R U . . .
C11 C 0.50714(16) 0.13018(7) 0.42633(11) 0.0264(3) Uani 1 1 d . . . . .
C12 C 0.19052(17) 0.09675(7) 0.52337(13) 0.0309(3) Uani 1 1 d . . . . .
H12 H 0.207727 0.134072 0.564098 0.037 Uiso 1 1 calc R U . . .
C13 C 0.1943(2) 0.04426(8) 0.59464(16) 0.0473(5) Uani 1 1 d . . . . .
H13A H 0.172879 0.007295 0.555965 0.071 Uiso 1 1 calc R U . . .
H13B H 0.124462 0.050619 0.630401 0.071 Uiso 1 1 calc R U . . .
H13C H 0.287986 0.041408 0.642983 0.071 Uiso 1 1 calc R U . . .
C14 C 0.04614(19) 0.10177(9) 0.44631(16) 0.0466(5) Uani 1 1 d . . . . .
H14A H 0.043105 0.137386 0.405316 0.070 Uiso 1 1 calc R U . . .
H14B H -0.026043 0.104677 0.480862 0.070 Uiso 1 1 calc R U . . .
H14C H 0.028668 0.066464 0.403282 0.070 Uiso 1 1 calc R U . . .
C15 C 0.61368(18) 0.17871(8) 0.42859(15) 0.0396(4) Uani 1 1 d . . . . .
H15 H 0.566350 0.217707 0.430660 0.047 Uiso 1 1 calc R U . . .
C16 C 0.7374(2) 0.17451(14) 0.52302(17) 0.0728(8) Uani 1 1 d . . . . .
H16A H 0.704833 0.181485 0.581711 0.109 Uiso 1 1 calc R U . . .
H16B H 0.807659 0.204533 0.520743 0.109 Uiso 1 1 calc R U . . .
H16C H 0.779368 0.134805 0.527459 0.109 Uiso 1 1 calc R U . . .
C17 C 0.6671(2) 0.17955(10) 0.33703(16) 0.0504(5) Uani 1 1 d . . . . .
H17A H 0.725499 0.144374 0.337873 0.076 Uiso 1 1 calc R U . . .
H17B H 0.722989 0.215552 0.338241 0.076 Uiso 1 1 calc R U . . .
H17C H 0.587066 0.179256 0.276135 0.076 Uiso 1 1 calc R U . . .
C18 C 0.52639(17) 0.14353(7) 0.68934(11) 0.0294(3) Uani 1 1 d . . . . .
H18A H 0.629468 0.146537 0.718837 0.035 Uiso 1 1 calc R U . . .
H18B H 0.506094 0.107403 0.647008 0.035 Uiso 1 1 calc R U . . .
C19 C 0.4578(2) 0.13794(9) 0.77278(13) 0.0458(5) Uani 1 1 d . . . . .
H19A H 0.355500 0.137289 0.743880 0.069 Uiso 1 1 calc R U . . .
H19B H 0.484928 0.171930 0.818287 0.069 Uiso 1 1 calc R U . . .
H19C H 0.488862 0.100991 0.809918 0.069 Uiso 1 1 calc R U . . .
C20 C 0.57993(18) 0.35818(7) 0.66908(12) 0.0341(4) Uani 1 1 d . . . . .
H20A H 0.567498 0.365867 0.735670 0.041 Uiso 1 1 calc R U . . .
H20B H 0.552658 0.394626 0.628223 0.041 Uiso 1 1 calc R U . . .
C21 C 0.73332(19) 0.34417(9) 0.68124(16) 0.0494(5) Uani 1 1 d . . . . .
H21A H 0.744847 0.334310 0.615844 0.074 Uiso 1 1 calc R U . . .
H21B H 0.762850 0.310266 0.726656 0.074 Uiso 1 1 calc R U . . .
H21C H 0.791122 0.378893 0.709051 0.074 Uiso 1 1 calc R U . . .
C22 C 0.36881(15) 0.37144(6) 0.47962(10) 0.0216(3) Uani 1 1 d . . . . .
C23 C 0.28312(16) 0.41323(7) 0.50872(11) 0.0260(3) Uani 1 1 d . . . . .
C24 C 0.25460(18) 0.46666(7) 0.45517(13) 0.0345(4) Uani 1 1 d . . . . .
H24 H 0.196964 0.495555 0.473334 0.041 Uiso 1 1 calc R U . . .
C25 C 0.3080(2) 0.47845(7) 0.37677(13) 0.0387(4) Uani 1 1 d . . . . .
H25 H 0.285348 0.514677 0.340618 0.046 Uiso 1 1 calc R U . . .
C26 C 0.39410(19) 0.43762(8) 0.35098(13) 0.0363(4) Uani 1 1 d . . . . .
H26 H 0.431644 0.446357 0.297517 0.044 Uiso 1 1 calc R U . . .
C27 C 0.42747(16) 0.38365(7) 0.40172(11) 0.0271(3) Uani 1 1 d . . . . .
C28 C 0.22430(17) 0.40502(7) 0.59658(12) 0.0298(3) Uani 1 1 d . . . . .
H28 H 0.252276 0.364688 0.625864 0.036 Uiso 1 1 calc R U . . .
C29 C 0.06341(19) 0.40882(8) 0.56371(16) 0.0432(4) Uani 1 1 d . . . . .
H29A H 0.034076 0.448830 0.538153 0.065 Uiso 1 1 calc R U . . .
H29B H 0.028803 0.400554 0.621081 0.065 Uiso 1 1 calc R U . . .
H29C H 0.024612 0.379514 0.510897 0.065 Uiso 1 1 calc R U . . .
C30 C 0.2859(2) 0.45167(8) 0.67791(14) 0.0448(4) Uani 1 1 d . . . . .
H30A H 0.388652 0.449925 0.697190 0.067 Uiso 1 1 calc R U . . .
H30B H 0.253967 0.443467 0.736515 0.067 Uiso 1 1 calc R U . . .
H30C H 0.254344 0.491382 0.651949 0.067 Uiso 1 1 calc R U . . .
C31 C 0.53067(18) 0.34222(8) 0.37461(12) 0.0336(4) Uani 1 1 d . . . . .
H31 H 0.541495 0.306215 0.418236 0.040 Uiso 1 1 calc R U . . .
C32 C 0.6756(2) 0.37171(10) 0.39616(18) 0.0548(5) Uani 1 1 d . . . . .
H32A H 0.671345 0.403536 0.347461 0.082 Uiso 1 1 calc R U . . .
H32B H 0.744899 0.341939 0.390894 0.082 Uiso 1 1 calc R U . . .
H32C H 0.703010 0.388463 0.463880 0.082 Uiso 1 1 calc R U . . .
C33 C 0.4781(3) 0.32164(10) 0.26666(15) 0.0557(5) Uani 1 1 d . . . . .
H33A H 0.389671 0.299918 0.256096 0.084 Uiso 1 1 calc R U . . .
H33B H 0.548123 0.295448 0.251992 0.084 Uiso 1 1 calc R U . . .
H33C H 0.462546 0.356269 0.222149 0.084 Uiso 1 1 calc R U . . .

loop_
_atom_site_aniso_label
_atom_site_aniso_U_11
_atom_site_aniso_U_22
_atom_site_aniso_U_33
_atom_site_aniso_U_23
_atom_site_aniso_U_13
_atom_site_aniso_U_12
Br1 0.0296(6) 0.0252(5) 0.0630(7) -0.0056(4) 0.0288(6) -0.0026(4)
Br1A 0.0249(9) 0.0303(11) 0.084(2) 0.0075(12) 0.0157(13) 0.0002(6)
Si1 0.0202(2) 0.0172(2) 0.0213(2) -0.00065(13) 0.00125(16) -0.00011(13)
N1 0.0186(6) 0.0163(6) 0.0211(6) -0.0011(4) 0.0049(5) 0.0004(4)
N5 0.0202(6) 0.0159(5) 0.0197(6) 0.0005(4) 0.0057(5) -0.0003(4)
C2 0.0195(7) 0.0223(7) 0.0208(7) 0.0021(5) 0.0064(5) 0.0015(5)
C3 0.0281(8) 0.0253(8) 0.0170(7) 0.0002(5) 0.0018(6) 0.0004(6)
C4 0.0237(7) 0.0217(7) 0.0215(7) -0.0040(5) 0.0055(6) -0.0010(6)
C6 0.0239(7) 0.0177(7) 0.0203(7) -0.0011(5) 0.0021(5) 0.0037(5)
C7 0.0286(8) 0.0187(7) 0.0269(7) 0.0006(6) 0.0033(6) 0.0004(6)
C8 0.0420(9) 0.0195(7) 0.0377(9) -0.0033(6) 0.0044(7) -0.0019(7)
C9 0.0514(11) 0.0220(8) 0.0342(9) -0.0063(6) 0.0066(8) 0.0100(7)
C10 0.0392(9) 0.0299(8) 0.0311(8) -0.0020(6) 0.0109(7) 0.0125(7)
C11 0.0263(7) 0.0247(7) 0.0270(7) 0.0000(6) 0.0062(6) 0.0067(6)
C12 0.0315(8) 0.0222(8) 0.0400(9) -0.0004(6) 0.0120(7) -0.0058(6)
C13 0.0609(12) 0.0288(9) 0.0599(12) 0.0070(8) 0.0298(10) -0.0077(8)
C14 0.0309(9) 0.0460(11) 0.0602(12) -0.0079(9) 0.0089(8) -0.0056(8)
C15 0.0342(9) 0.0351(9) 0.0580(11) -0.0096(8) 0.0268(8) -0.0010(7)
C16 0.0381(11) 0.131(2) 0.0561(13) -0.0355(15) 0.0245(10) -0.0314(13)
C17 0.0491(11) 0.0531(12) 0.0582(12) 0.0053(10) 0.0299(10) 0.0011(9)
C18 0.0334(8) 0.0241(8) 0.0273(8) 0.0047(6) 0.0037(6) 0.0035(6)
C19 0.0692(13) 0.0381(10) 0.0310(9) 0.0104(7) 0.0159(9) -0.0043(9)
C20 0.0385(9) 0.0239(8) 0.0313(8) -0.0046(6) -0.0030(7) -0.0055(7)
C21 0.0345(10) 0.0389(10) 0.0619(13) 0.0042(9) -0.0057(9) -0.0121(8)
C22 0.0224(7) 0.0174(7) 0.0230(7) 0.0009(5) 0.0033(6) -0.0027(5)
C23 0.0272(8) 0.0193(7) 0.0298(8) -0.0001(6) 0.0058(6) -0.0009(6)
C24 0.0373(9) 0.0209(8) 0.0434(9) 0.0028(7) 0.0089(7) 0.0038(7)
C25 0.0466(10) 0.0226(8) 0.0432(10) 0.0128(7) 0.0075(8) 0.0008(7)
C26 0.0462(10) 0.0305(9) 0.0337(9) 0.0091(7) 0.0143(7) -0.0046(7)
C27 0.0301(8) 0.0236(7) 0.0275(8) 0.0027(6) 0.0082(6) -0.0041(6)
C28 0.0348(8) 0.0207(7) 0.0367(8) -0.0008(6) 0.0147(7) 0.0036(6)
C29 0.0382(10) 0.0339(9) 0.0642(12) 0.0065(8) 0.0253(9) 0.0101(8)
C30 0.0639(12) 0.0307(9) 0.0458(10) -0.0102(8) 0.0255(9) -0.0025(8)
C31 0.0415(9) 0.0309(8) 0.0347(9) 0.0051(7) 0.0210(7) 0.0006(7)
C32 0.0421(11) 0.0576(13) 0.0721(14) 0.0014(11) 0.0286(10) -0.0016(9)
C33 0.0769(15) 0.0518(12) 0.0423(11) -0.0071(9) 0.0236(10) 0.0067(11)

loop_
_atom_type_symbol
_atom_type_description
_atom_type_scat_dispersion_real
_atom_type_scat_dispersion_imag
_atom_type_scat_source
C C 0.0181 0.0091 'International Tables Vol C Tables 4.2.6.8 and 6.1.1.4'
H H 0.0000 0.0000 'International Tables Vol C Tables 4.2.6.8 and 6.1.1.4'
Br Br -0.6763 1.2805 'International Tables Vol C Tables 4.2.6.8 and 6.1.1.4'
N N 0.0311 0.0180 'International Tables Vol C Tables 4.2.6.8 and 6.1.1.4'
Si Si 0.2541 0.3302 'International Tables Vol C Tables 4.2.6.8 and 6.1.1.4'

loop_
_geom_angle_atom_site_label_1
_geom_angle_atom_site_label_2
_geom_angle_atom_site_label_3
_geom_angle
_geom_angle_site_symmetry_1
_geom_angle_site_symmetry_3
_geom_angle_publ_flag
N1 Si1 Br1 97.20(9) . . ?
N1 Si1 Br1A 100.2(2) . . ?
N1 Si1 N5 94.53(6) . . ?
N5 Si1 Br1 94.67(8) . . ?
N5 Si1 Br1A 97.0(2) . . ?
C2 N1 Si1 123.54(10) . . ?
C2 N1 C6 119.80(11) . . ?
C6 N1 Si1 116.64(9) . . ?
C4 N5 Si1 124.46(10) . . ?
C4 N5 C22 120.91(11) . . ?
C22 N5 Si1 114.60(9) . . ?
N1 C2 C3 121.28(13) . . ?
N1 C2 C18 121.33(13) . . ?
C3 C2 C18 117.36(13) . . ?
C2 C3 H3 117.3 . . ?
C2 C3 C4 125.50(14) . . ?
C4 C3 H3 117.3 . . ?
N5 C4 C3 121.86(13) . . ?
N5 C4 C20 121.25(13) . . ?
C3 C4 C20 116.72(13) . . ?
C7 C6 N1 120.85(13) . . ?
C7 C6 C11 121.21(13) . . ?
C11 C6 N1 117.93(13) . . ?
C6 C7 C12 122.98(13) . . ?
C8 C7 C6 118.04(15) . . ?
C8 C7 C12 118.99(14) . . ?
C7 C8 H8 119.3 . . ?
C9 C8 C7 121.43(16) . . ?
C9 C8 H8 119.3 . . ?
C8 C9 H9 120.0 . . ?
C8 C9 C10 119.98(15) . . ?
C10 C9 H9 120.0 . . ?
C9 C10 H10 119.4 . . ?
C9 C10 C11 121.29(15) . . ?
C11 C10 H10 119.4 . . ?
C6 C11 C15 121.78(13) . . ?
C10 C11 C6 118.05(15) . . ?
C10 C11 C15 120.17(14) . . ?
C7 C12 H12 107.9 . . ?
C7 C12 C13 111.77(14) . . ?
C7 C12 C14 110.58(14) . . ?
C13 C12 H12 107.9 . . ?
C14 C12 H12 107.9 . . ?
C14 C12 C13 110.61(15) . . ?
C12 C13 H13A 109.5 . . ?
C12 C13 H13B 109.5 . . ?
C12 C13 H13C 109.5 . . ?
H13A C13 H13B 109.5 . . ?
H13A C13 H13C 109.5 . . ?
H13B C13 H13C 109.5 . . ?
C12 C14 H14A 109.5 . . ?
C12 C14 H14B 109.5 . . ?
C12 C14 H14C 109.5 . . ?
H14A C14 H14B 109.5 . . ?
H14A C14 H14C 109.5 . . ?
H14B C14 H14C 109.5 . . ?
C11 C15 H15 107.3 . . ?
C11 C15 C16 110.91(17) . . ?
C11 C15 C17 114.03(15) . . ?
C16 C15 H15 107.3 . . ?
C16 C15 C17 109.60(15) . . ?
C17 C15 H15 107.3 . . ?
C15 C16 H16A 109.5 . . ?
C15 C16 H16B 109.5 . . ?
C15 C16 H16C 109.5 . . ?
H16A C16 H16B 109.5 . . ?
H16A C16 H16C 109.5 . . ?
H16B C16 H16C 109.5 . . ?
C15 C17 H17A 109.5 . . ?
C15 C17 H17B 109.5 . . ?
C15 C17 H17C 109.5 . . ?
H17A C17 H17B 109.5 . . ?
H17A C17 H17C 109.5 . . ?
H17B C17 H17C 109.5 . . ?
C2 C18 H18A 109.4 . . ?
C2 C18 H18B 109.4 . . ?
C2 C18 C19 111.24(14) . . ?
H18A C18 H18B 108.0 . . ?
C19 C18 H18A 109.4 . . ?
C19 C18 H18B 109.4 . . ?
C18 C19 H19A 109.5 . . ?
C18 C19 H19B 109.5 . . ?
C18 C19 H19C 109.5 . . ?
H19A C19 H19B 109.5 . . ?
H19A C19 H19C 109.5 . . ?
H19B C19 H19C 109.5 . . ?
C4 C20 H20A 109.4 . . ?
C4 C20 H20B 109.4 . . ?
C4 C20 C21 111.29(14) . . ?
H20A C20 H20B 108.0 . . ?
C21 C20 H20A 109.4 . . ?
C21 C20 H20B 109.4 . . ?
C20 C21 H21A 109.5 . . ?
C20 C21 H21B 109.5 . . ?
C20 C21 H21C 109.5 . . ?
H21A C21 H21B 109.5 . . ?
H21A C21 H21C 109.5 . . ?
H21B C21 H21C 109.5 . . ?
C23 C22 N5 119.70(13) . . ?
C27 C22 N5 118.97(13) . . ?
C27 C22 C23 121.30(13) . . ?
C22 C23 C28 124.31(13) . . ?
C24 C23 C22 117.57(14) . . ?
C24 C23 C28 118.08(14) . . ?
C23 C24 H24 119.2 . . ?
C25 C24 C23 121.70(16) . . ?
C25 C24 H24 119.2 . . ?
C24 C25 H25 120.1 . . ?
C26 C25 C24 119.84(15) . . ?
C26 C25 H25 120.1 . . ?
C25 C26 H26 119.3 . . ?
C25 C26 C27 121.37(15) . . ?
C27 C26 H26 119.3 . . ?
C22 C27 C31 122.77(13) . . ?
C26 C27 C22 118.17(15) . . ?
C26 C27 C31 118.98(14) . . ?
C23 C28 H28 108.3 . . ?
C23 C28 C29 111.66(14) . . ?
C23 C28 C30 110.51(13) . . ?
C29 C28 H28 108.3 . . ?
C29 C28 C30 109.74(14) . . ?
C30 C28 H28 108.3 . . ?
C28 C29 H29A 109.5 . . ?
C28 C29 H29B 109.5 . . ?
C28 C29 H29C 109.5 . . ?
H29A C29 H29B 109.5 . . ?
H29A C29 H29C 109.5 . . ?
H29B C29 H29C 109.5 . . ?
C28 C30 H30A 109.5 . . ?
C28 C30 H30B 109.5 . . ?
C28 C30 H30C 109.5 . . ?
H30A C30 H30B 109.5 . . ?
H30A C30 H30C 109.5 . . ?
H30B C30 H30C 109.5 . . ?
C27 C31 H31 107.7 . . ?
C27 C31 C32 110.72(15) . . ?
C27 C31 C33 112.05(15) . . ?
C32 C31 H31 107.7 . . ?
C33 C31 H31 107.7 . . ?
C33 C31 C32 110.83(16) . . ?
C31 C32 H32A 109.5 . . ?
C31 C32 H32B 109.5 . . ?
C31 C32 H32C 109.5 . . ?
H32A C32 H32B 109.5 . . ?
H32A C32 H32C 109.5 . . ?
H32B C32 H32C 109.5 . . ?
C31 C33 H33A 109.5 . . ?
C31 C33 H33B 109.5 . . ?
C31 C33 H33C 109.5 . . ?
H33A C33 H33B 109.5 . . ?
H33A C33 H33C 109.5 . . ?
H33B C33 H33C 109.5 . . ?

loop_
_geom_bond_atom_site_label_1
_geom_bond_atom_site_label_2
_geom_bond_distance
_geom_bond_site_symmetry_2
_geom_bond_publ_flag
Br1 Si1 2.405(2) . ?
Br1A Si1 2.346(6) . ?
Si1 N1 1.8406(12) . ?
Si1 N5 1.8652(12) . ?
N1 C2 1.3505(18) . ?
N1 C6 1.4592(17) . ?
N5 C4 1.3323(18) . ?
N5 C22 1.4589(17) . ?
C2 C3 1.383(2) . ?
C2 C18 1.5123(19) . ?
C3 H3 0.9500 . ?
C3 C4 1.399(2) . ?
C4 C20 1.511(2) . ?
C6 C7 1.403(2) . ?
C6 C11 1.410(2) . ?
C7 C8 1.399(2) . ?
C7 C12 1.516(2) . ?
C8 H8 0.9500 . ?
C8 C9 1.374(3) . ?
C9 H9 0.9500 . ?
C9 C10 1.380(3) . ?
C10 H10 0.9500 . ?
C10 C11 1.395(2) . ?
C11 C15 1.516(2) . ?
C12 H12 1.0000 . ?
C12 C13 1.538(2) . ?
C12 C14 1.526(2) . ?
C13 H13A 0.9800 . ?
C13 H13B 0.9800 . ?
C13 H13C 0.9800 . ?
C14 H14A 0.9800 . ?
C14 H14B 0.9800 . ?
C14 H14C 0.9800 . ?
C15 H15 1.0000 . ?
C15 C16 1.520(3) . ?
C15 C17 1.525(3) . ?
C16 H16A 0.9800 . ?
C16 H16B 0.9800 . ?
C16 H16C 0.9800 . ?
C17 H17A 0.9800 . ?
C17 H17B 0.9800 . ?
C17 H17C 0.9800 . ?
C18 H18A 0.9900 . ?
C18 H18B 0.9900 . ?
C18 C19 1.521(2) . ?
C19 H19A 0.9800 . ?
C19 H19B 0.9800 . ?
C19 H19C 0.9800 . ?
C20 H20A 0.9900 . ?
C20 H20B 0.9900 . ?
C20 C21 1.521(3) . ?
C21 H21A 0.9800 . ?
C21 H21B 0.9800 . ?
C21 H21C 0.9800 . ?
C22 C23 1.408(2) . ?
C22 C27 1.407(2) . ?
C23 C24 1.399(2) . ?
C23 C28 1.521(2) . ?
C24 H24 0.9500 . ?
C24 C25 1.378(3) . ?
C25 H25 0.9500 . ?
C25 C26 1.375(3) . ?
C26 H26 0.9500 . ?
C26 C27 1.395(2) . ?
C27 C31 1.516(2) . ?
C28 H28 1.0000 . ?
C28 C29 1.535(2) . ?
C28 C30 1.536(2) . ?
C29 H29A 0.9800 . ?
C29 H29B 0.9800 . ?
C29 H29C 0.9800 . ?
C30 H30A 0.9800 . ?
C30 H30B 0.9800 . ?
C30 H30C 0.9800 . ?
C31 H31 1.0000 . ?
C31 C32 1.536(3) . ?
C31 C33 1.517(3) . ?
C32 H32A 0.9800 . ?
C32 H32B 0.9800 . ?
C32 H32C 0.9800 . ?
C33 H33A 0.9800 . ?
C33 H33B 0.9800 . ?
C33 H33C 0.9800 . ?

loop_
_geom_torsion_atom_site_label_1
_geom_torsion_atom_site_label_2
_geom_torsion_atom_site_label_3
_geom_torsion_atom_site_label_4
_geom_torsion
_geom_torsion_site_symmetry_1
_geom_torsion_site_symmetry_2
_geom_torsion_site_symmetry_3
_geom_torsion_site_symmetry_4
_geom_torsion_publ_flag
Br1 Si1 N1 C2 -64.77(13) . . . . ?
Br1 Si1 N1 C6 113.52(12) . . . . ?
Br1 Si1 N5 C4 78.21(14) . . . . ?
Br1 Si1 N5 C22 -100.08(13) . . . . ?
Br1A Si1 N1 C2 -67.4(2) . . . . ?
Br1A Si1 N1 C6 110.9(2) . . . . ?
Br1A Si1 N5 C4 81.5(3) . . . . ?
Br1A Si1 N5 C22 -96.8(3) . . . . ?
Si1 N1 C2 C3 -21.46(19) . . . . ?
Si1 N1 C2 C18 160.42(11) . . . . ?
Si1 N1 C6 C7 -87.58(14) . . . . ?
Si1 N1 C6 C11 91.71(13) . . . . ?
Si1 N5 C4 C3 -1.1(2) . . . . ?
Si1 N5 C4 C20 173.89(11) . . . . ?
Si1 N5 C22 C23 100.54(13) . . . . ?
Si1 N5 C22 C27 -77.51(14) . . . . ?
N1 Si1 N5 C4 -19.41(12) . . . . ?
N1 Si1 N5 C22 162.30(9) . . . . ?
N1 C2 C3 C4 -8.3(2) . . . . ?
N1 C2 C18 C19 -115.36(16) . . . . ?
N1 C6 C7 C8 179.44(13) . . . . ?
N1 C6 C7 C12 -1.0(2) . . . . ?
N1 C6 C11 C10 179.64(13) . . . . ?
N1 C6 C11 C15 0.4(2) . . . . ?
N5 Si1 N1 C2 30.53(12) . . . . ?
N5 Si1 N1 C6 -151.19(10) . . . . ?
N5 C4 C20 C21 -113.92(17) . . . . ?
N5 C22 C23 C24 -175.98(13) . . . . ?
N5 C22 C23 C28 6.4(2) . . . . ?
N5 C22 C27 C26 175.56(13) . . . . ?
N5 C22 C27 C31 -7.7(2) . . . . ?
C2 N1 C6 C7 90.77(16) . . . . ?
C2 N1 C6 C11 -89.94(16) . . . . ?
C2 C3 C4 N5 20.3(3) . . . . ?
C2 C3 C4 C20 -154.95(15) . . . . ?
C3 C2 C18 C19 66.44(19) . . . . ?
C3 C4 C20 C21 61.3(2) . . . . ?
C4 N5 C22 C23 -77.81(17) . . . . ?
C4 N5 C22 C27 104.14(16) . . . . ?
C6 N1 C2 C3 160.31(14) . . . . ?
C6 N1 C2 C18 -17.8(2) . . . . ?
C6 C7 C8 C9 0.8(2) . . . . ?
C6 C7 C12 C13 -125.28(16) . . . . ?
C6 C7 C12 C14 111.03(17) . . . . ?
C6 C11 C15 C16 84.58(19) . . . . ?
C6 C11 C15 C17 -151.12(16) . . . . ?
C7 C6 C11 C10 -1.1(2) . . . . ?
C7 C6 C11 C15 179.68(14) . . . . ?
C7 C8 C9 C10 -0.9(3) . . . . ?
C8 C7 C12 C13 54.3(2) . . . . ?
C8 C7 C12 C14 -69.40(19) . . . . ?
C8 C9 C10 C11 -0.1(2) . . . . ?
C9 C10 C11 C6 1.0(2) . . . . ?
C9 C10 C11 C15 -179.71(16) . . . . ?
C10 C11 C15 C16 -94.65(19) . . . . ?
C10 C11 C15 C17 29.7(2) . . . . ?
C11 C6 C7 C8 0.2(2) . . . . ?
C11 C6 C7 C12 179.75(14) . . . . ?
C12 C7 C8 C9 -178.77(15) . . . . ?
C18 C2 C3 C4 169.87(15) . . . . ?
C22 N5 C4 C3 177.08(13) . . . . ?
C22 N5 C4 C20 -7.9(2) . . . . ?
C22 C23 C24 C25 -0.1(2) . . . . ?
C22 C23 C28 C29 -122.45(16) . . . . ?
C22 C23 C28 C30 115.10(17) . . . . ?
C22 C27 C31 C32 -114.19(17) . . . . ?
C22 C27 C31 C33 121.51(17) . . . . ?
C23 C22 C27 C26 -2.4(2) . . . . ?
C23 C22 C27 C31 174.27(14) . . . . ?
C23 C24 C25 C26 -1.4(3) . . . . ?
C24 C23 C28 C29 59.91(19) . . . . ?
C24 C23 C28 C30 -62.54(19) . . . . ?
C24 C25 C26 C27 1.0(3) . . . . ?
C25 C26 C27 C22 0.9(2) . . . . ?
C25 C26 C27 C31 -175.92(16) . . . . ?
C26 C27 C31 C32 62.5(2) . . . . ?
C26 C27 C31 C33 -61.8(2) . . . . ?
C27 C22 C23 C24 2.0(2) . . . . ?
C27 C22 C23 C28 -175.63(14) . . . . ?
C28 C23 C24 C25 177.74(16) . . . . ?
